data_4344240
loop_
_publ_author_name
'Basler, R.'
'Krickemeyer, E.'
'Chaboussant, G.'
'Guedel, H.U.'
'Andres, H.'
'Sieber, A.'
'Boegge, H.'
'Murrie, M.'
'Mutka, H.'
'Koegerler, P.'
'Janssen, S.'
'Crans, D.C.'
'Mueller, A.'

_publ_section_title
;
 Inelastic Neutron Scattering on Three Mixed-Valence Dodecanuclear
 Polyoxovanadate Clusters
;
_journal_name_full 'Inorganic Chemistry'
_journal_page_first 5675
_journal_page_last 5685
_journal_volume 41
_journal_year 2002
_chemical_formula_sum 'As8 H48 Na4 O64 V12'
_chemical_name_systematic 'Na4 (V8 V4 As8 O40 (H2 O)) (H2 O)23'
_space_group_IT_number 14
_symmetry_space_group_name_Hall '-P 2ybc'
_symmetry_space_group_name_H-M 'P 1 21/c 1'
_cell_angle_alpha 90
_cell_angle_beta 95.744
_cell_angle_gamma 90
_cell_formula_units_Z 2
_cell_length_a 13.4046
_cell_length_b 11.469
_cell_length_c 19.7372
_cell_volume 3019.110
_citation_journal_id_ASTM INOCAJ
_cod_data_source_file Basler_INOCAJ_2002_573.cif
_cod_data_source_block H48As8Na4O64V12
_cod_original_cell_volume 3019.109
_cod_original_formula_sum 'H48 As8 Na4 O64 V12'
_cod_database_code 4344240

loop_
_symmetry_equiv_pos_as_xyz
x,y,z
-x,y+1/2,-z+1/2
-x,-y,-z
x,-y-1/2,z-1/2

loop_
_atom_site_label
_atom_site_type_symbol
_atom_site_fract_x
_atom_site_fract_y
_atom_site_fract_z
_atom_site_occupancy
_atom_site_U_iso_or_equiv
Na4 Na+1 1.0675 -0.0212 0.2067 0.25 0.0
O32 O-2 0.9255 0.0818 0.12 0.5 0.0
O4 O-2 0.4359 0.6429 0.14927 1 0.0
O33 O-2 0.9317 0.0396 0.0962 0.5 0.0
O27 O-2 0.8531 -0.0132 0.2744 1 0.0
Na1 Na+1 1.0096 0.2492 0.08813 0.75 0.0
O24 O-2 0.2697 0.0034 -0.1525 1 0.0
O25 O-2 1.1425 0.1047 0.0668 1 0.0
O13 O-2 0.286 0.4879 0.12583 1 0.0
O26 O-2 1.0698 0.4371 0.0551 1 0.0
O8 O-2 0.6665 0.2837 0.07901 1 0.0
O2 O-2 0.4193 0.2037 -0.02796 1 0.0
V10 V+4 0.3168 0.3376 -0.03205 0.2 0.0
O29 O-2 1.0256 0.1285 0.3723 1 0.0
O7 O-2 0.6206 0.2372 -0.05224 1 0.0
O35 O-2 0.8359 0.1749 0.2198 0.25 0.0
O22 O-2 0.209 0.1857 -0.07187 1 0.0
O3 O-2 0.4644 0.2455 0.10484 1 0.0
O5 O-2 0.4695 0.4192 0.17211 1 0.0
O20 O-2 0.5107 0.8856 0.15351 1 0.0
O16 O-2 0.7831 0.5764 0.0669 1 0.0
V4 V+4 0.76263 0.41934 0.07463 0.93 0.0
V2 V+4 0.34511 0.34366 0.12655 0.97 0.0
V5 V+4 0.7154 0.4462 0.0566 0.07 0.0
O6 O-2 0.5854 0.5774 0.24378 1 0.0
V6 V+4 0.50896 0.76961 0.10871 1 0.0
O36 O-2 1.0882 -0.0576 0.2348 0.5 0.0
O10 O-2 0.6713 0.4583 0.14749 1 0.0
O31 O-2 0.9475 0.2475 -0.0186 0.5 0.0
V3 V+4 0.3625 0.3824 0.0921 0.03 0.0
O9 O-2 0.6364 0.685 0.12835 1 0.0
Na3 Na+1 1 0 0 0.5 0.0
V9 V+4 0.28682 0.28673 -0.04653 0.8 0.0
O34 O-2 0.8645 0.2635 0.2419 0.5 0.0
As2 As+3 0.45568 0.54795 0.220979 1 0.0
O28 O-2 1.0869 0.2541 0.2031 1 0.0
As3 As+3 0.67478 0.16516 0.02209 1 0.0
O14 O-2 0.2954 0.2735 0.18484 1 0.0
O38 O-2 1.0084 0.1392 -0.1147 0.25 0.0
Na2 Na+1 0.9875 0.1205 0.2565 0.75 0.0
V1 V+4 0.58315 0.32252 0.15233 1 0.0
O15 O-2 0.2253 0.6215 0.0132 1 0.0
O17 O-2 0.8642 0.3712 0.11681 1 0.0
O1 O-2 0.56917 0.0836 0.04283 1 0.0
O23 O-2 0.2643 0.9604 0.1574 1 0.0
As1 As+3 0.44147 0.12403 0.04974 1 0.0
V7 V+4 0.29848 0.64041 0.09578 0.8 0.0
As4 As+3 0.68896 0.59144 0.194227 1 0.0
O11 O-2 0.6239 0.2503 0.21847 1 0.0
O12 O-2 0.28 0.2915 0.04654 1 0.0
O19 O-2 0.4039 0.4604 -0.0066 0.5 0.0
O21 O-2 0.2283 0.7166 0.13999 1 0.0
O18 O-2 0.4084 0.5103 0.021 0.5 0.0
O37 O-2 0.9883 -0.0512 0.3155 0.25 0.0
V8 V+4 0.332 0.5965 0.0751 0.2 0.0
O30 O-2 0.9481 0.2023 -0.0337 0.5 0.0
O39 O-2 0.9021 -0.0029 0.3371 0.25 0.0
